data_4073337
loop_
_publ_author_name
'Buccella, Daniela'
'Tanski, Joseph M.'
'Parkin, Gerard'

_publ_section_title
;
 Factors Influencing Coordination versus Oxidative Addition of C&#x2212;H
 Bonds to Molybdenum and Tungsten:&#x00A0; Structural and Spectroscopic
 Evidence That the Calixarene Framework Promotes C&#x2212;H Bond
 Activation
;
_journal_issue 14
_journal_name_full Organometallics
_journal_page_first 3275
_journal_paper_doi 10.1021/om700279c
_journal_volume 26
_journal_year 2007
_chemical_formula_sum 'C40 H54 Mo O4 P2'
_chemical_formula_weight 756.71
_chemical_name_systematic
; 
 ? 
;
_space_group_IT_number 2
_symmetry_cell_setting triclinic
_symmetry_space_group_name_Hall '-P 1'
_symmetry_space_group_name_H-M 'P -1'
_atom_sites_solution_hydrogens geom
_atom_sites_solution_primary direct
_atom_sites_solution_secondary difmap
_audit_creation_method SHELXL-97
_cell_angle_alpha 94.3640(10)
_cell_angle_beta 108.365(2)
_cell_angle_gamma 100.2670(10)
_cell_formula_units_Z 1
_cell_length_a 8.8480(6)
_cell_length_b 8.9371(7)
_cell_length_c 13.1055(10)
_cell_measurement_reflns_used 2768
_cell_measurement_temperature 243(2)
_cell_measurement_theta_max 27.00
_cell_measurement_theta_min 2.34
_cell_volume 958.04(12)
_computing_cell_refinement 'Bruker SMART'
_computing_data_collection 'Bruker SMART'
_computing_data_reduction 'Bruker SAINT'
_computing_molecular_graphics 'Bruker SHELXTL'
_computing_publication_material 'Bruker SHELXTL'
_computing_structure_refinement 'SHELXL-97 (Sheldrick, 1997)'
_computing_structure_solution 'SHELXS-97 (Sheldrick, 1990)'
_diffrn_ambient_temperature 243(2)
_diffrn_measured_fraction_theta_full 0.977
_diffrn_measured_fraction_theta_max 0.977
_diffrn_measurement_device_type 'CCD area detector'
_diffrn_measurement_method 'phi and omega scans'
_diffrn_radiation_monochromator graphite
_diffrn_radiation_source 'fine-focus sealed tube'
_diffrn_radiation_type MoK\a
_diffrn_radiation_wavelength 0.71073
_diffrn_reflns_av_R_equivalents 0.0199
_diffrn_reflns_av_sigmaI/netI 0.0452
_diffrn_reflns_limit_h_max 6
_diffrn_reflns_limit_h_min -11
_diffrn_reflns_limit_k_max 11
_diffrn_reflns_limit_k_min -10
_diffrn_reflns_limit_l_max 14
_diffrn_reflns_limit_l_min -16
_diffrn_reflns_number 5508
_diffrn_reflns_theta_full 26.36
_diffrn_reflns_theta_max 26.36
_diffrn_reflns_theta_min 1.65
_exptl_absorpt_coefficient_mu 0.464
_exptl_absorpt_correction_T_max 0.9772
_exptl_absorpt_correction_T_min 0.9337
_exptl_absorpt_correction_type empirical
_exptl_absorpt_process_details sadabs
_exptl_crystal_colour red
_exptl_crystal_density_diffrn 1.312
_exptl_crystal_density_method 'not measured'
_exptl_crystal_description block
_exptl_crystal_F_000 398
_exptl_crystal_size_max 0.15
_exptl_crystal_size_mid 0.10
_exptl_crystal_size_min 0.05
_refine_diff_density_max 0.435
_refine_diff_density_min -0.354
_refine_diff_density_rms 0.071
_refine_ls_extinction_method none
_refine_ls_goodness_of_fit_ref 1.017
_refine_ls_hydrogen_treatment mixed
_refine_ls_matrix_type full
_refine_ls_number_parameters 222
_refine_ls_number_reflns 3820
_refine_ls_number_restraints 0
_refine_ls_restrained_S_all 1.017
_refine_ls_R_factor_all 0.0463
_refine_ls_R_factor_gt 0.0373
_refine_ls_shift/su_max 0.000
_refine_ls_shift/su_mean 0.000
_refine_ls_structure_factor_coef Fsqd
_refine_ls_weighting_details 'calc w=1/[\s^2^(Fo^2^)+(0.0529P)^2^+0.5616P] where P=(Fo^2^+2Fc^2^)/3'
_refine_ls_weighting_scheme calc
_refine_ls_wR_factor_gt 0.0933
_refine_ls_wR_factor_ref 0.0987
_reflns_number_gt 3346
_reflns_number_total 3820
_reflns_threshold_expression >2sigma(I)
_cod_data_source_file om700279c-file001.cif
_cod_data_source_block mos10
_cod_depositor_comments
;
The following automatic conversions were performed:

'_symmetry_cell_setting' value 'Triclinic' changed to 'triclinic'
according to /home/saulius/struct/CIF-dictionaries/cif_core.dic
dictionary named 'cif_core.dic' version 2.4.1 from 2010-06-29.

Automatic conversion script
Id: cif_fix_values 1715 2011-07-08 13:25:40Z adriana 
;
_cod_original_sg_symbol_H-M P-1
_cod_database_code 4073337

loop_
_symmetry_equiv_pos_as_xyz
'x, y, z'
'-x, -y, -z'

loop_
_atom_site_label
_atom_site_type_symbol
_atom_site_fract_x
_atom_site_fract_y
_atom_site_fract_z
_atom_site_U_iso_or_equiv
_atom_site_adp_type
_atom_site_occupancy
_atom_site_symmetry_multiplicity
_atom_site_calc_flag
_atom_site_refinement_flags
Mo Mo 0.0000 0.0000 0.0000 0.02111(12) Uani 1 2 d S
P1 P 0.20540(9) -0.13588(9) 0.12300(6) 0.03257(19) Uani 1 1 d .
O1 O -0.0953(3) -0.1783(2) -0.11180(18) 0.0394(5) Uani 1 1 d .
O2 O 0.1720(2) 0.0671(2) -0.06244(16) 0.0291(4) Uani 1 1 d .
C1 C 0.1553(4) -0.2083(3) -0.1990(3) 0.0295(6) Uani 1 1 d .
H1 H 0.194(4) -0.193(4) -0.121(3) 0.034(9) Uiso 1 1 d .
H2 H 0.226(4) -0.257(3) -0.224(2) 0.026(8) Uiso 1 1 d .
C10 C -0.1354(3) -0.2803(3) -0.2014(2) 0.0264(6) Uani 1 1 d .
C11 C -0.0159(3) -0.3050(3) -0.2466(2) 0.0265(6) Uani 1 1 d .
C12 C -0.0581(4) -0.4169(3) -0.3361(2) 0.0346(7) Uani 1 1 d .
H12A H 0.0225 -0.4342 -0.3654 0.042 Uiso 1 1 calc R
C13 C -0.2164(4) -0.5044(4) -0.3840(3) 0.0377(7) Uani 1 1 d .
C14 C -0.3323(4) -0.4751(4) -0.3394(2) 0.0364(7) Uani 1 1 d .
H14A H -0.4401 -0.5313 -0.3715 0.044 Uiso 1 1 calc R
C15 C -0.2955(3) -0.3654(3) -0.2487(2) 0.0302(6) Uani 1 1 d .
C16 C -0.4252(4) -0.3407(4) -0.2013(3) 0.0511(10) Uani 1 1 d .
H16A H -0.3784 -0.2608 -0.1390 0.077 Uiso 1 1 calc R
H16B H -0.4678 -0.4354 -0.1787 0.077 Uiso 1 1 calc R
H16C H -0.5128 -0.3100 -0.2556 0.077 Uiso 1 1 calc R
C17 C -0.2578(5) -0.6266(4) -0.4809(3) 0.0582(11) Uani 1 1 d .
H17A H -0.1608 -0.6300 -0.4998 0.087 Uiso 1 1 calc R
H17B H -0.3408 -0.6024 -0.5420 0.087 Uiso 1 1 calc R
H17C H -0.2983 -0.7257 -0.4629 0.087 Uiso 1 1 calc R
C20 C 0.1846(3) 0.0810(3) -0.1621(2) 0.0258(6) Uani 1 1 d .
C21 C 0.2175(3) 0.2294(3) -0.1914(3) 0.0321(7) Uani 1 1 d .
C22 C 0.2326(4) 0.2412(4) -0.2932(3) 0.0385(7) Uani 1 1 d .
H22A H 0.2519 0.3394 -0.3137 0.046 Uiso 1 1 calc R
C23 C 0.2204(4) 0.1148(4) -0.3655(3) 0.0413(8) Uani 1 1 d .
C24 C 0.1924(4) -0.0293(4) -0.3331(2) 0.0366(7) Uani 1 1 d .
H24A H 0.1847 -0.1167 -0.3807 0.044 Uiso 1 1 calc R
C25 C 0.1754(3) -0.0486(3) -0.2324(2) 0.0272(6) Uani 1 1 d .
C26 C 0.2451(5) 0.3699(4) -0.1116(3) 0.0506(9) Uani 1 1 d .
H26A H 0.2660 0.4611 -0.1449 0.076 Uiso 1 1 calc R
H26B H 0.3381 0.3709 -0.0477 0.076 Uiso 1 1 calc R
H26C H 0.1489 0.3684 -0.0908 0.076 Uiso 1 1 calc R
C27 C 0.2423(6) 0.1308(5) -0.4745(3) 0.0650(12) Uani 1 1 d .
H27A H 0.2276 0.0297 -0.5135 0.098 Uiso 1 1 calc R
H27B H 0.3510 0.1893 -0.4634 0.098 Uiso 1 1 calc R
H27C H 0.1622 0.1838 -0.5164 0.098 Uiso 1 1 calc R
C31 C 0.1664(5) -0.3436(4) 0.0955(4) 0.0639(11) Uani 1 1 d .
H31A H 0.2519 -0.3807 0.1472 0.096 Uiso 1 1 calc R
H31B H 0.1645 -0.3741 0.0224 0.096 Uiso 1 1 calc R
H31C H 0.0620 -0.3871 0.1023 0.096 Uiso 1 1 calc R
C32 C 0.2389(5) -0.0935(5) 0.2674(3) 0.0589(11) Uani 1 1 d .
H32A H 0.3176 -0.1490 0.3077 0.088 Uiso 1 1 calc R
H32B H 0.1368 -0.1248 0.2807 0.088 Uiso 1 1 calc R
H32C H 0.2802 0.0160 0.2909 0.088 Uiso 1 1 calc R
C33 C 0.4084(4) -0.0812(5) 0.1151(3) 0.0490(9) Uani 1 1 d .
H33A H 0.4807 -0.1355 0.1628 0.073 Uiso 1 1 calc R
H33B H 0.4485 0.0286 0.1372 0.073 Uiso 1 1 calc R
H33C H 0.4046 -0.1075 0.0410 0.073 Uiso 1 1 calc R

loop_
_atom_site_aniso_label
_atom_site_aniso_U_11
_atom_site_aniso_U_22
_atom_site_aniso_U_33
_atom_site_aniso_U_23
_atom_site_aniso_U_13
_atom_site_aniso_U_12
Mo 0.01983(17) 0.02258(19) 0.02112(18) 0.00050(13) 0.00859(13) 0.00298(12)
P1 0.0285(4) 0.0378(5) 0.0325(4) 0.0101(3) 0.0088(3) 0.0104(3)
O1 0.0346(11) 0.0375(12) 0.0421(13) -0.0179(10) 0.0220(10) -0.0089(9)
O2 0.0295(10) 0.0320(11) 0.0274(10) 0.0005(8) 0.0158(9) 0.0005(8)
C1 0.0273(14) 0.0329(16) 0.0333(17) 0.0038(13) 0.0152(13) 0.0098(12)
C10 0.0314(14) 0.0225(14) 0.0253(14) -0.0001(11) 0.0120(12) 0.0025(11)
C11 0.0321(14) 0.0209(14) 0.0293(15) 0.0048(11) 0.0145(12) 0.0044(11)
C12 0.0453(18) 0.0313(16) 0.0334(16) 0.0016(13) 0.0226(14) 0.0077(13)
C13 0.0524(19) 0.0294(16) 0.0295(16) -0.0016(13) 0.0162(15) 0.0023(14)
C14 0.0365(16) 0.0326(17) 0.0307(16) -0.0007(13) 0.0064(13) -0.0051(13)
C15 0.0298(14) 0.0268(15) 0.0323(16) 0.0011(12) 0.0112(13) 0.0021(12)
C16 0.0324(17) 0.053(2) 0.063(2) -0.0142(18) 0.0223(17) -0.0060(15)
C17 0.074(3) 0.050(2) 0.042(2) -0.0167(17) 0.024(2) -0.008(2)
C20 0.0184(12) 0.0323(15) 0.0282(14) 0.0055(12) 0.0104(11) 0.0038(11)
C21 0.0270(14) 0.0328(16) 0.0374(17) 0.0062(13) 0.0132(13) 0.0036(12)
C22 0.0358(16) 0.0400(18) 0.0384(18) 0.0159(15) 0.0117(14) 0.0021(14)
C23 0.0380(17) 0.052(2) 0.0286(16) 0.0094(15) 0.0107(14) -0.0046(15)
C24 0.0365(16) 0.0422(18) 0.0284(16) -0.0033(13) 0.0134(13) 0.0004(14)
C25 0.0214(13) 0.0317(15) 0.0281(15) 0.0025(12) 0.0107(11) 0.0013(11)
C26 0.064(2) 0.0303(18) 0.064(2) 0.0019(16) 0.037(2) 0.0003(16)
C27 0.078(3) 0.073(3) 0.035(2) 0.0112(19) 0.020(2) -0.012(2)
C31 0.066(3) 0.042(2) 0.081(3) 0.021(2) 0.016(2) 0.0161(19)
C32 0.059(2) 0.090(3) 0.034(2) 0.020(2) 0.0133(18) 0.030(2)
C33 0.0294(17) 0.063(2) 0.054(2) 0.0123(19) 0.0096(16) 0.0150(16)

loop_
_atom_type_symbol
_atom_type_description
_atom_type_scat_dispersion_real
_atom_type_scat_dispersion_imag
_atom_type_scat_source
C C 0.0033 0.0016 'International Tables Vol C Tables 4.2.6.8 and 6.1.1.4'
H H 0.0000 0.0000 'International Tables Vol C Tables 4.2.6.8 and 6.1.1.4'
O O 0.0106 0.0060 'International Tables Vol C Tables 4.2.6.8 and 6.1.1.4'
P P 0.1023 0.0942 'International Tables Vol C Tables 4.2.6.8 and 6.1.1.4'
Mo Mo -1.6832 0.6857 'International Tables Vol C Tables 4.2.6.8 and 6.1.1.4'

loop_
_geom_angle_atom_site_label_1
_geom_angle_atom_site_label_2
_geom_angle_atom_site_label_3
_geom_angle
_geom_angle_site_symmetry_1
_geom_angle_site_symmetry_3
O1 Mo O1 180.00(14) . 2
O1 Mo O2 89.04(8) . 2
O1 Mo O2 90.96(8) 2 2
O1 Mo O2 90.96(8) . .
O1 Mo O2 89.04(8) 2 .
O2 Mo O2 180.00(9) 2 .
O1 Mo P1 86.58(8) . 2
O1 Mo P1 93.42(8) 2 2
O2 Mo P1 85.47(6) 2 2
O2 Mo P1 94.53(6) . 2
O1 Mo P1 93.42(8) . .
O1 Mo P1 86.58(8) 2 .
O2 Mo P1 94.53(6) 2 .
O2 Mo P1 85.47(6) . .
P1 Mo P1 180.00(4) 2 .
C33 P1 C31 101.81(19) . .
C33 P1 C32 103.21(18) . .
C31 P1 C32 104.9(2) . .
C33 P1 Mo 112.87(12) . .
C31 P1 Mo 117.45(14) . .
C32 P1 Mo 114.83(13) . .
C10 O1 Mo 164.82(18) . .
C20 O2 Mo 138.02(17) . .
C11 C1 C25 114.4(2) . .
O1 C10 C15 120.2(2) . .
O1 C10 C11 120.1(2) . .
C15 C10 C11 119.7(3) . .
C12 C11 C10 119.2(3) . .
C12 C11 C1 120.9(3) . .
C10 C11 C1 120.0(2) . .
C11 C12 C13 122.1(3) . .
C14 C13 C12 117.4(3) . .
C14 C13 C17 121.8(3) . .
C12 C13 C17 120.7(3) . .
C13 C14 C15 122.6(3) . .
C14 C15 C10 118.9(3) . .
C14 C15 C16 120.6(3) . .
C10 C15 C16 120.5(3) . .
O2 C20 C25 120.6(2) . .
O2 C20 C21 119.1(3) . .
C25 C20 C21 120.2(3) . .
C22 C21 C20 118.2(3) . .
C22 C21 C26 121.3(3) . .
C20 C21 C26 120.5(3) . .
C23 C22 C21 122.9(3) . .
C22 C23 C24 117.5(3) . .
C22 C23 C27 121.9(3) . .
C24 C23 C27 120.6(3) . .
C23 C24 C25 122.3(3) . .
C24 C25 C20 118.9(3) . .
C24 C25 C1 119.7(3) . .
C20 C25 C1 121.3(2) . .

loop_
_geom_bond_atom_site_label_1
_geom_bond_atom_site_label_2
_geom_bond_distance
_geom_bond_site_symmetry_2
Mo O1 1.9450(19) .
Mo O1 1.9450(19) 2
Mo O2 1.9700(18) 2
Mo O2 1.9700(18) .
Mo P1 2.5719(8) 2
Mo P1 2.5719(8) .
P1 C33 1.813(3) .
P1 C31 1.813(4) .
P1 C32 1.820(4) .
O1 C10 1.339(3) .
O2 C20 1.358(3) .
C1 C11 1.512(4) .
C1 C25 1.521(4) .
C10 C15 1.400(4) .
C10 C11 1.406(4) .
C11 C12 1.389(4) .
C12 C13 1.396(4) .
C13 C14 1.383(4) .
C13 C17 1.514(4) .
C14 C15 1.395(4) .
C15 C16 1.506(4) .
C20 C25 1.398(4) .
C20 C21 1.414(4) .
C21 C22 1.392(4) .
C21 C26 1.503(4) .
C22 C23 1.385(5) .
C23 C24 1.391(5) .
C23 C27 1.514(5) .
C24 C25 1.395(4) .
